data_1517066
loop_
_publ_author_name
'Tiffany M. Smith'
'Diona Symester'
'Kathryn Perrin'
'Jose Vargas'
'Michael Tichenor'
'Charles J. O-Connor'
'Jon Zubieta'

_publ_section_title
;
 Hydrothermal syntheses and structural chemistry of Mn(II), Co(II) and
 Ni(II) coordination polymers with xylyl-diphosphonate ligands
;
_journal_name_full
;
Inorganica Chimica Acta
;
_journal_page_first 46
_journal_page_last 59
_journal_volume 402
_journal_year 2013
_chemical_formula_moiety 'C20 H18 Co N2 O6 P2'
_chemical_formula_sum 'C20 H18 Co N2 O6 P2'
_chemical_formula_weight 503.23
_space_group_IT_number 15
_symmetry_cell_setting monoclinic
_symmetry_space_group_name_Hall '-C 2yc'
_symmetry_space_group_name_H-M 'C 1 2/c 1'
_atom_sites_solution_hydrogens geom
_atom_sites_solution_primary direct
_atom_sites_solution_secondary difmap
_cell_angle_alpha 90.00
_cell_angle_beta 98.0770(10)
_cell_angle_gamma 90.00
_cell_formula_units_Z 4
_cell_length_a 21.099(2)
_cell_length_b 12.0022(12)
_cell_length_c 7.5739(8)
_cell_measurement_reflns_used 3920
_cell_measurement_temperature 90(2)
_cell_measurement_theta_max 28.06
_cell_measurement_theta_min 3.24
_cell_volume 1898.9(3)
_computing_cell_refinement 'Bruker SAINT (Bruker, 2011)'
_computing_data_collection 'Bruker APEX2 (Bruker, 2011)'
_computing_data_reduction 'Bruker SAINT (Bruker, 2011)'
_computing_molecular_graphics 'CrystalMaker (Palmer, 2010)'
_computing_publication_material 'Bruker SHELXTL (Bruker, 2011)'
_computing_structure_refinement 'SHELXL-97 (Sheldrick, 2008)'
_computing_structure_solution 'SHELXS-97 (Sheldrick, 2008)'
_diffrn_ambient_temperature 90(2)
_diffrn_measured_fraction_theta_full 0.999
_diffrn_measured_fraction_theta_max 0.999
_diffrn_measurement_device_type 'Bruker APEX-II CCD'
_diffrn_measurement_method '\f and \w scans'
_diffrn_radiation_monochromator graphite
_diffrn_radiation_source 'fine-focus sealed tube'
_diffrn_radiation_type MoK\a
_diffrn_radiation_wavelength 0.71073
_diffrn_reflns_av_R_equivalents 0.0189
_diffrn_reflns_av_sigmaI/netI 0.0174
_diffrn_reflns_limit_h_max 26
_diffrn_reflns_limit_h_min -26
_diffrn_reflns_limit_k_max 14
_diffrn_reflns_limit_k_min -13
_diffrn_reflns_limit_l_max 9
_diffrn_reflns_limit_l_min -9
_diffrn_reflns_number 7687
_diffrn_reflns_theta_full 26.37
_diffrn_reflns_theta_max 26.37
_diffrn_reflns_theta_min 1.95
_exptl_absorpt_coefficient_mu 1.118
_exptl_absorpt_correction_T_max 0.9159
_exptl_absorpt_correction_T_min 0.8965
_exptl_absorpt_correction_type multi-scan
_exptl_absorpt_process_details 'SADABS SHELXL-97 (Sheldrick, 2008)'
_exptl_crystal_colour purple
_exptl_crystal_density_diffrn 1.760
_exptl_crystal_density_method 'not measured'
_exptl_crystal_description block
_exptl_crystal_F_000 1028
_exptl_crystal_size_max 0.10
_exptl_crystal_size_mid 0.08
_exptl_crystal_size_min 0.08
_refine_diff_density_max 0.422
_refine_diff_density_min -0.380
_refine_diff_density_rms 0.075
_refine_ls_extinction_method none
_refine_ls_goodness_of_fit_ref 1.013
_refine_ls_hydrogen_treatment constr
_refine_ls_matrix_type full
_refine_ls_number_parameters 142
_refine_ls_number_reflns 1940
_refine_ls_number_restraints 0
_refine_ls_restrained_S_all 1.013
_refine_ls_R_factor_all 0.0274
_refine_ls_R_factor_gt 0.0250
_refine_ls_shift/su_max 0.001
_refine_ls_shift/su_mean 0.000
_refine_ls_structure_factor_coef Fsqd
_refine_ls_weighting_details 'calc w=1/[\s^2^(Fo^2^)+(0.0372P)^2^+3.5871P] where P=(Fo^2^+2Fc^2^)/3'
_refine_ls_weighting_scheme calc
_refine_ls_wR_factor_gt 0.0659
_refine_ls_wR_factor_ref 0.0681
_reflns_number_gt 1815
_reflns_number_total 1940
_reflns_threshold_expression >2sigma(I)
_cod_data_source_file ICA-2013-402-46-59-9.cif
_cod_data_source_block compound_9
_cod_original_cell_volume 1899.0(3)
_cod_original_sg_symbol_Hall -C2yc
_cod_original_sg_symbol_H-M C2/c
_cod_database_code 1517066

loop_
_symmetry_equiv_pos_as_xyz
'x, y, z'
'-x, y, -z+1/2'
'x+1/2, y+1/2, z'
'-x+1/2, y+1/2, -z+1/2'
'-x, -y, -z'
'x, -y, z-1/2'
'-x+1/2, -y+1/2, -z'
'x+1/2, -y+1/2, z-1/2'

loop_
_atom_site_label
_atom_site_type_symbol
_atom_site_fract_x
_atom_site_fract_y
_atom_site_fract_z
_atom_site_U_iso_or_equiv
_atom_site_adp_type
_atom_site_occupancy
_atom_site_symmetry_multiplicity
_atom_site_calc_flag
_atom_site_refinement_flags
Co1 Co 0.5000 0.34475(3) 0.2500 0.00866(11) Uani 1 2 d S
P1 P 0.41489(2) 0.57324(4) 0.07309(5) 0.00937(12) Uani 1 1 d .
O1 O 0.43492(6) 0.65125(10) -0.06346(16) 0.0122(3) Uani 1 1 d .
O2 O 0.42494(6) 0.63360(10) 0.25908(16) 0.0142(3) Uani 1 1 d .
H2' H 0.4339 0.5874 0.3384 0.017 Uiso 1 1 calc R
O3 O 0.44413(6) 0.45754(10) 0.08274(15) 0.0116(3) Uani 1 1 d .
N1 N 0.44407(7) 0.20432(12) 0.14030(18) 0.0112(3) Uani 1 1 d .
C1 C 0.47137(10) -0.10113(15) 0.1965(2) 0.0192(4) Uani 1 1 d .
H1 H 0.4521 -0.1685 0.1599 0.023 Uiso 1 1 calc R
C2 C 0.44026(9) 0.00151(15) 0.1392(2) 0.0160(4) Uani 1 1 d .
C3 C 0.38021(9) 0.00625(16) 0.0301(2) 0.0193(4) Uani 1 1 d .
H3 H 0.3587 -0.0590 -0.0074 0.023 Uiso 1 1 calc R
C4 C 0.35407(9) 0.10750(17) -0.0197(2) 0.0181(4) Uani 1 1 d .
H4 H 0.3144 0.1117 -0.0907 0.022 Uiso 1 1 calc R
C5 C 0.38748(8) 0.20511(16) 0.0373(2) 0.0139(4) Uani 1 1 d .
H5 H 0.3693 0.2734 0.0014 0.017 Uiso 1 1 calc R
C6 C 0.46965(8) 0.10378(14) 0.1923(2) 0.0122(3) Uani 1 1 d .
C7 C 0.32904(8) 0.54969(15) 0.0229(2) 0.0130(3) Uani 1 1 d .
H7A H 0.3205 0.5105 -0.0899 0.016 Uiso 1 1 calc R
H7B H 0.3161 0.5013 0.1141 0.016 Uiso 1 1 calc R
C8 C 0.28812(8) 0.65278(15) 0.0118(2) 0.0129(4) Uani 1 1 d .
C9 C 0.25229(9) 0.68091(16) 0.1468(2) 0.0151(4) Uani 1 1 d .
H9 H 0.2535 0.6349 0.2460 0.018 Uiso 1 1 calc R
C10 C 0.28514(8) 0.72354(15) -0.1354(2) 0.0150(4) Uani 1 1 d .
H10 H 0.3085 0.7064 -0.2271 0.018 Uiso 1 1 calc R

loop_
_atom_site_aniso_label
_atom_site_aniso_U_11
_atom_site_aniso_U_22
_atom_site_aniso_U_33
_atom_site_aniso_U_23
_atom_site_aniso_U_13
_atom_site_aniso_U_12
Co1 0.00940(18) 0.00712(17) 0.00937(17) 0.000 0.00096(12) 0.000
P1 0.0094(2) 0.0088(2) 0.0098(2) 0.00030(16) 0.00115(16) 0.00083(15)
O1 0.0130(6) 0.0116(6) 0.0126(6) 0.0020(5) 0.0035(5) 0.0020(5)
O2 0.0211(7) 0.0104(6) 0.0105(6) 0.0006(5) 0.0000(5) 0.0013(5)
O3 0.0121(6) 0.0102(6) 0.0122(6) 0.0008(5) 0.0005(5) 0.0015(5)
N1 0.0128(7) 0.0116(7) 0.0098(6) -0.0005(5) 0.0037(5) -0.0010(6)
C1 0.0325(11) 0.0091(9) 0.0182(9) -0.0027(7) 0.0116(8) -0.0049(8)
C2 0.0224(9) 0.0132(9) 0.0139(8) -0.0018(7) 0.0084(7) -0.0032(7)
C3 0.0242(10) 0.0179(10) 0.0169(9) -0.0053(7) 0.0067(7) -0.0103(8)
C4 0.0150(9) 0.0239(10) 0.0154(8) -0.0023(7) 0.0019(7) -0.0056(8)
C5 0.0155(9) 0.0157(9) 0.0111(8) -0.0003(7) 0.0039(7) -0.0009(7)
C6 0.0161(9) 0.0104(8) 0.0112(8) -0.0004(6) 0.0065(7) -0.0011(7)
C7 0.0122(8) 0.0121(8) 0.0145(8) -0.0005(7) 0.0013(7) -0.0004(7)
C8 0.0077(8) 0.0130(9) 0.0174(8) -0.0016(7) -0.0005(7) -0.0005(6)
C9 0.0145(9) 0.0166(9) 0.0142(8) 0.0032(7) 0.0018(7) 0.0013(7)
C10 0.0136(8) 0.0173(9) 0.0144(8) -0.0005(7) 0.0035(7) 0.0016(7)

loop_
_atom_type_symbol
_atom_type_description
_atom_type_scat_dispersion_real
_atom_type_scat_dispersion_imag
_atom_type_scat_source
C C 0.0033 0.0016 'International Tables Vol C Tables 4.2.6.8 and 6.1.1.4'
H H 0.0000 0.0000 'International Tables Vol C Tables 4.2.6.8 and 6.1.1.4'
N N 0.0061 0.0033 'International Tables Vol C Tables 4.2.6.8 and 6.1.1.4'
O O 0.0106 0.0060 'International Tables Vol C Tables 4.2.6.8 and 6.1.1.4'
P P 0.1023 0.0942 'International Tables Vol C Tables 4.2.6.8 and 6.1.1.4'
Co Co 0.3494 0.9721 'International Tables Vol C Tables 4.2.6.8 and 6.1.1.4'

loop_
_geom_angle_atom_site_label_1
_geom_angle_atom_site_label_2
_geom_angle_atom_site_label_3
_geom_angle
_geom_angle_site_symmetry_1
_geom_angle_site_symmetry_3
O3 Co1 O3 99.69(7) 2_655 .
O3 Co1 O1 86.80(5) 2_655 6_566
O3 Co1 O1 91.51(5) . 6_566
O3 Co1 O1 91.51(5) 2_655 5_665
O3 Co1 O1 86.80(5) . 5_665
O1 Co1 O1 177.38(7) 6_566 5_665
O3 Co1 N1 165.28(5) 2_655 .
O3 Co1 N1 92.35(5) . .
O1 Co1 N1 84.44(5) 6_566 .
O1 Co1 N1 97.62(5) 5_665 .
O3 Co1 N1 92.35(5) 2_655 2_655
O3 Co1 N1 165.28(5) . 2_655
O1 Co1 N1 97.62(5) 6_566 2_655
O1 Co1 N1 84.44(5) 5_665 2_655
N1 Co1 N1 77.15(8) . 2_655
O1 P1 O3 116.91(7) . .
O1 P1 O2 108.35(7) . .
O3 P1 O2 112.08(7) . .
O1 P1 C7 108.77(8) . .
O3 P1 C7 104.72(8) . .
O2 P1 C7 105.29(8) . .
P1 O1 Co1 138.69(7) . 5_665
P1 O2 H2' 109.5 . .
P1 O3 Co1 144.04(7) . .
C5 N1 C6 117.62(15) . .
C5 N1 Co1 128.13(12) . .
C6 N1 Co1 114.17(11) . .
C1 C1 C2 120.80(11) 2_655 .
C1 C1 H1 119.6 2_655 .
C2 C1 H1 119.6 . .
C6 C2 C3 117.05(17) . .
C6 C2 C1 119.85(18) . .
C3 C2 C1 123.11(17) . .
C4 C3 C2 119.43(17) . .
C4 C3 H3 120.3 . .
C2 C3 H3 120.3 . .
C3 C4 C5 119.47(17) . .
C3 C4 H4 120.3 . .
C5 C4 H4 120.3 . .
N1 C5 C4 122.99(17) . .
N1 C5 H5 118.5 . .
C4 C5 H5 118.5 . .
N1 C6 C2 123.42(16) . .
N1 C6 C6 117.24(10) . 2_655
C2 C6 C6 119.34(11) . 2_655
C8 C7 P1 115.50(12) . .
C8 C7 H7A 108.4 . .
P1 C7 H7A 108.4 . .
C8 C7 H7B 108.4 . .
P1 C7 H7B 108.4 . .
H7A C7 H7B 107.5 . .
C10 C8 C9 118.01(16) . .
C10 C8 C7 120.43(16) . .
C9 C8 C7 121.56(16) . .
C10 C9 C8 121.10(17) 7_565 .
C10 C9 H9 119.5 7_565 .
C8 C9 H9 119.5 . .
C9 C10 C8 120.89(16) 7_565 .
C9 C10 H10 119.6 7_565 .
C8 C10 H10 119.6 . .

loop_
_geom_bond_atom_site_label_1
_geom_bond_atom_site_label_2
_geom_bond_distance
_geom_bond_site_symmetry_2
Co1 O3 2.0994(12) 2_655
Co1 O3 2.0994(12) .
Co1 O1 2.1046(12) 6_566
Co1 O1 2.1046(12) 5_665
Co1 N1 2.1559(15) .
Co1 N1 2.1559(15) 2_655
P1 O1 1.4992(12) .
P1 O3 1.5172(13) .
P1 O2 1.5717(12) .
P1 C7 1.8199(17) .
O1 Co1 2.1046(12) 5_665
O2 H2' 0.8200 .
N1 C5 1.332(2) .
N1 C6 1.357(2) .
C1 C1 1.357(4) 2_655
C1 C2 1.434(3) .
C1 H1 0.9300 .
C2 C6 1.408(3) .
C2 C3 1.413(3) .
C3 C4 1.366(3) .
C3 H3 0.9300 .
C4 C5 1.404(3) .
C4 H4 0.9300 .
C5 H5 0.9300 .
C6 C6 1.445(4) 2_655
C7 C8 1.504(2) .
C7 H7A 0.9700 .
C7 H7B 0.9700 .
C8 C10 1.396(2) .
C8 C9 1.396(2) .
C9 C10 1.388(3) 7_565
C9 H9 0.9300 .
C10 C9 1.388(3) 7_565
C10 H10 0.9300 .

loop_
_geom_torsion_atom_site_label_1
_geom_torsion_atom_site_label_2
_geom_torsion_atom_site_label_3
_geom_torsion_atom_site_label_4
_geom_torsion
_geom_torsion_site_symmetry_1
_geom_torsion_site_symmetry_4
O3 P1 O1 Co1 -5.34(15) . 5_665
O2 P1 O1 Co1 122.43(11) . 5_665
C7 P1 O1 Co1 -123.60(12) . 5_665
O1 P1 O3 Co1 120.25(12) . .
O2 P1 O3 Co1 -5.69(15) . .
C7 P1 O3 Co1 -119.32(13) . .
O3 Co1 O3 P1 -28.80(10) 2_655 .
O1 Co1 O3 P1 58.21(13) 6_566 .
O1 Co1 O3 P1 -119.78(13) 5_665 .
N1 Co1 O3 P1 142.71(12) . .
N1 Co1 O3 P1 -173.30(15) 2_655 .
O3 Co1 N1 C5 131.76(19) 2_655 .
O3 Co1 N1 C5 -13.29(14) . .
O1 Co1 N1 C5 78.00(14) 6_566 .
O1 Co1 N1 C5 -100.38(14) 5_665 .
N1 Co1 N1 C5 177.14(17) 2_655 .
O3 Co1 N1 C6 -44.8(3) 2_655 .
O3 Co1 N1 C6 170.13(11) . .
O1 Co1 N1 C6 -98.58(11) 6_566 .
O1 Co1 N1 C6 83.05(11) 5_665 .
N1 Co1 N1 C6 0.56(8) 2_655 .
C1 C1 C2 C6 0.8(3) 2_655 .
C1 C1 C2 C3 -179.0(2) 2_655 .
C6 C2 C3 C4 0.7(3) . .
C1 C2 C3 C4 -179.51(17) . .
C2 C3 C4 C5 0.4(3) . .
C6 N1 C5 C4 -0.5(2) . .
Co1 N1 C5 C4 -176.93(12) . .
C3 C4 C5 N1 -0.6(3) . .
C5 N1 C6 C2 1.7(2) . .
Co1 N1 C6 C2 178.66(13) . .
C5 N1 C6 C6 -178.53(17) . 2_655
Co1 N1 C6 C6 -1.6(2) . 2_655
C3 C2 C6 N1 -1.8(3) . .
C1 C2 C6 N1 178.37(16) . .
C3 C2 C6 C6 178.42(18) . 2_655
C1 C2 C6 C6 -1.4(3) . 2_655
O1 P1 C7 C8 -56.17(14) . .
O3 P1 C7 C8 178.13(12) . .
O2 P1 C7 C8 59.78(14) . .
P1 C7 C8 C10 74.04(19) . .
P1 C7 C8 C9 -105.83(17) . .
C10 C8 C9 C10 -0.1(3) . 7_565
C7 C8 C9 C10 179.77(16) . 7_565
C9 C8 C10 C9 0.1(3) . 7_565
C7 C8 C10 C9 -179.77(16) . 7_565
